data_1547282
loop_
_publ_author_name
'Zheng, Xiaokun'
'Zheng, Yue'
'Peng, Lu'
'Xiang, Yu'
'Tong, Aijun'

_publ_section_title
;
 Mechanoresponsive Fluorescence of 2-Aminobenzophenone Derivatives Based
 on Amorphous Phase to Crystalline Transformation with High
 &#x201C;Off--On&#x201D; Contrast Ratio
;
_journal_issue 39
_journal_name_full 'The Journal of Physical Chemistry C'
_journal_page_first 21610
_journal_paper_doi 10.1021/acs.jpcc.7b06920
_journal_volume 121
_journal_year 2017
_chemical_formula_moiety 'C13 H11 N O'
_chemical_formula_sum 'C13 H11 N O'
_chemical_formula_weight 197.23
_chemical_name_systematic
; 
 ? 
;
_space_group_IT_number 14
_symmetry_cell_setting monoclinic
_symmetry_space_group_name_Hall '-P 2ybc'
_symmetry_space_group_name_H-M 'P 1 21/c 1'
_atom_sites_solution_hydrogens geom
_atom_sites_solution_primary direct
_atom_sites_solution_secondary difmap
_audit_creation_method SHELXL-97
_cell_angle_alpha 90.00
_cell_angle_beta 99.716(4)
_cell_angle_gamma 90.00
_cell_formula_units_Z 4
_cell_length_a 10.1846(4)
_cell_length_b 10.9622(4)
_cell_length_c 8.9314(3)
_cell_measurement_reflns_used 4214
_cell_measurement_temperature 100(2)
_cell_measurement_theta_max 32.4
_cell_measurement_theta_min 4.3
_cell_volume 982.85(6)
_computing_cell_refinement 'CrysAlisPro 1.171.39.7e (Rigaku OD, 2015)'
_computing_data_collection 'CrysAlisPro 1.171.39.7e (Rigaku OD, 2015)'
_computing_data_reduction 'CrysAlisPro 1.171.39.7e (Rigaku OD, 2015)'
_computing_molecular_graphics 'Bruker SHELXTL'
_computing_publication_material 'Bruker SHELXTL'
_computing_structure_refinement 'SHELXL-97 (Sheldrick, 1997)'
_computing_structure_solution 'SHELXS-97 (Sheldrick, 1990)'
_diffrn_ambient_temperature 100(2)
_diffrn_detector_area_resol_mean 5.2137
_diffrn_measured_fraction_theta_full 0.998
_diffrn_measured_fraction_theta_max 0.923
_diffrn_measurement_device_type 'SuperNova, Dual, Cu at home/near, AtlasS2'
_diffrn_measurement_method 'omega scans'
_diffrn_radiation_monochromator graphite
_diffrn_radiation_source 'fine-focus sealed tube'
_diffrn_radiation_type MoK\a
_diffrn_radiation_wavelength 0.71073
_diffrn_reflns_av_R_equivalents 0.0294
_diffrn_reflns_av_sigmaI/netI 0.0337
_diffrn_reflns_limit_h_max 13
_diffrn_reflns_limit_h_min -14
_diffrn_reflns_limit_k_max 13
_diffrn_reflns_limit_k_min -16
_diffrn_reflns_limit_l_max 11
_diffrn_reflns_limit_l_min -12
_diffrn_reflns_number 10990
_diffrn_reflns_theta_full 26.00
_diffrn_reflns_theta_max 32.71
_diffrn_reflns_theta_min 3.37
_diffrn_standards_decay_% 0
_diffrn_standards_number 0
_exptl_absorpt_coefficient_mu 0.085
_exptl_absorpt_correction_T_max 1.000
_exptl_absorpt_correction_T_min 0.909
_exptl_absorpt_correction_type multi-scan
_exptl_absorpt_process_details 'CrysAlisPro 1.171.39.7e (Rigaku OD, 2015)'
_exptl_crystal_colour yellow
_exptl_crystal_density_diffrn 1.333
_exptl_crystal_density_meas ?
_exptl_crystal_density_method 'not measured'
_exptl_crystal_description block
_exptl_crystal_F_000 416
_exptl_crystal_size_max 0.5
_exptl_crystal_size_mid 0.5
_exptl_crystal_size_min 0.4
_refine_diff_density_max 0.358
_refine_diff_density_min -0.288
_refine_diff_density_rms 0.068
_refine_ls_extinction_method none
_refine_ls_goodness_of_fit_ref 1.049
_refine_ls_hydrogen_treatment mixed
_refine_ls_matrix_type full
_refine_ls_number_parameters 144
_refine_ls_number_reflns 3346
_refine_ls_number_restraints 0
_refine_ls_restrained_S_all 1.049
_refine_ls_R_factor_all 0.0598
_refine_ls_R_factor_gt 0.0488
_refine_ls_shift/su_max 0.001
_refine_ls_shift/su_mean 0.000
_refine_ls_structure_factor_coef Fsqd
_refine_ls_weighting_details 'calc w=1/[\s^2^(Fo^2^)+(0.0629P)^2^+0.2771P] where P=(Fo^2^+2Fc^2^)/3'
_refine_ls_weighting_scheme calc
_refine_ls_wR_factor_gt 0.1216
_refine_ls_wR_factor_ref 0.1295
_reflns_number_gt 2772
_reflns_number_total 3346
_reflns_threshold_expression >2sigma(I)
_cod_data_source_file jp7b06920_si_003.cif
_cod_data_source_block try
_cod_depositor_comments
;
The following automatic conversions were performed:

'_symmetry_cell_setting' value 'Monoclinic' changed to 'monoclinic'
according to
/home/data/users/saulius/crontab/automatic-downloads/rss-feeds/ACS/lib/dictionaries/cif_core.dic
dictionary named 'cif_core.dic' version 2.4.2 from 2011-04-26.

'_exptl_crystal_density_meas' value 'none' was changed to '?' - the
value is perceived as not measured.

Automatic conversion script
Id: cif_fix_values 4973 2017-02-22 13:04:09Z antanas 

 Adding full bibliography for 1547280--1547282.cif.
;
_cod_original_sg_symbol_H-M P2(1)/c
_cod_database_code 1547282

loop_
_symmetry_equiv_pos_as_xyz
'x, y, z'
'-x, y+1/2, -z+1/2'
'-x, -y, -z'
'x, -y-1/2, z-1/2'

loop_
_atom_site_label
_atom_site_type_symbol
_atom_site_fract_x
_atom_site_fract_y
_atom_site_fract_z
_atom_site_U_iso_or_equiv
_atom_site_adp_type
_atom_site_occupancy
_atom_site_symmetry_multiplicity
_atom_site_calc_flag
_atom_site_refinement_flags
O1 O 0.53927(8) 0.86780(6) 0.18780(9) 0.01531(17) Uani 1 1 d .
N1 N 0.54629(10) 1.11440(8) 0.22970(11) 0.01666(19) Uani 1 1 d .
H1A H 0.5201(17) 1.1861(15) 0.2571(19) 0.030(4) Uiso 1 1 d .
H1B H 0.4973(18) 1.0472(15) 0.238(2) 0.032(4) Uiso 1 1 d .
C1 C 0.64368(10) 1.11002(9) 0.14335(11) 0.01206(19) Uani 1 1 d .
C2 C 0.69954(10) 1.22039(9) 0.10067(11) 0.0144(2) Uani 1 1 d .
H2 H 0.6730 1.2941 0.1375 0.017 Uiso 1 1 calc R
C3 C 0.79245(11) 1.22001(9) 0.00559(12) 0.0159(2) Uani 1 1 d .
H3 H 0.8253 1.2938 -0.0239 0.019 Uiso 1 1 calc R
C4 C 0.83867(11) 1.11038(9) -0.04783(12) 0.0167(2) Uani 1 1 d .
H4 H 0.9002 1.1110 -0.1138 0.020 Uiso 1 1 calc R
C5 C 0.79119(11) 1.00171(9) -0.00067(12) 0.0147(2) Uani 1 1 d .
H5 H 0.8234 0.9288 -0.0335 0.018 Uiso 1 1 calc R
C6 C 0.69504(10) 0.99799(8) 0.09611(11) 0.01207(19) Uani 1 1 d .
C7 C 0.64499(10) 0.87971(9) 0.13913(11) 0.01196(19) Uani 1 1 d .
C8 C 0.72698(10) 0.76737(9) 0.12456(11) 0.01216(19) Uani 1 1 d .
C9 C 0.85913(11) 0.75936(9) 0.19671(12) 0.0152(2) Uani 1 1 d .
H9 H 0.8994 0.8257 0.2510 0.018 Uiso 1 1 calc R
C10 C 0.93099(11) 0.65238(10) 0.18771(12) 0.0169(2) Uani 1 1 d .
H10 H 1.0188 0.6468 0.2370 0.020 Uiso 1 1 calc R
C11 C 0.87107(11) 0.55378(9) 0.10477(12) 0.0161(2) Uani 1 1 d .
H11 H 0.9193 0.4825 0.0981 0.019 Uiso 1 1 calc R
C12 C 0.73981(11) 0.56119(9) 0.03200(12) 0.0159(2) Uani 1 1 d .
H12 H 0.7004 0.4953 -0.0240 0.019 Uiso 1 1 calc R
C13 C 0.66697(11) 0.66751(9) 0.04300(11) 0.0139(2) Uani 1 1 d .
H13 H 0.5784 0.6720 -0.0040 0.017 Uiso 1 1 calc R

loop_
_atom_site_aniso_label
_atom_site_aniso_U_11
_atom_site_aniso_U_22
_atom_site_aniso_U_33
_atom_site_aniso_U_23
_atom_site_aniso_U_13
_atom_site_aniso_U_12
O1 0.0149(4) 0.0137(3) 0.0183(4) 0.0009(3) 0.0057(3) -0.0003(3)
N1 0.0187(5) 0.0110(4) 0.0223(5) -0.0015(3) 0.0092(4) 0.0015(3)
C1 0.0129(5) 0.0116(4) 0.0114(4) 0.0000(3) 0.0013(3) 0.0014(3)
C2 0.0170(5) 0.0094(4) 0.0161(4) -0.0004(3) 0.0010(4) 0.0013(3)
C3 0.0191(5) 0.0112(4) 0.0172(5) 0.0017(3) 0.0026(4) -0.0021(3)
C4 0.0192(5) 0.0146(5) 0.0179(5) 0.0007(3) 0.0074(4) -0.0015(4)
C5 0.0184(5) 0.0117(4) 0.0152(5) -0.0007(3) 0.0058(4) 0.0008(3)
C6 0.0144(5) 0.0102(4) 0.0119(4) -0.0001(3) 0.0032(3) 0.0001(3)
C7 0.0144(5) 0.0109(4) 0.0105(4) -0.0010(3) 0.0018(3) 0.0000(3)
C8 0.0142(5) 0.0099(4) 0.0130(4) 0.0011(3) 0.0041(3) 0.0002(3)
C9 0.0157(5) 0.0127(4) 0.0171(5) -0.0011(3) 0.0024(4) -0.0016(3)
C10 0.0145(5) 0.0176(5) 0.0184(5) 0.0018(4) 0.0019(4) 0.0014(3)
C11 0.0195(5) 0.0125(4) 0.0172(5) 0.0017(3) 0.0054(4) 0.0035(3)
C12 0.0208(5) 0.0108(4) 0.0163(5) -0.0015(3) 0.0034(4) -0.0004(3)
C13 0.0154(5) 0.0120(4) 0.0143(4) -0.0005(3) 0.0020(3) -0.0005(3)

loop_
_atom_type_symbol
_atom_type_description
_atom_type_scat_dispersion_real
_atom_type_scat_dispersion_imag
_atom_type_scat_source
C C 0.0033 0.0016 'International Tables Vol C Tables 4.2.6.8 and 6.1.1.4'
H H 0.0000 0.0000 'International Tables Vol C Tables 4.2.6.8 and 6.1.1.4'
N N 0.0061 0.0033 'International Tables Vol C Tables 4.2.6.8 and 6.1.1.4'
O O 0.0106 0.0060 'International Tables Vol C Tables 4.2.6.8 and 6.1.1.4'

loop_
_geom_angle_atom_site_label_1
_geom_angle_atom_site_label_2
_geom_angle_atom_site_label_3
_geom_angle
C1 N1 H1A 118.4(11)
C1 N1 H1B 119.1(11)
H1A N1 H1B 120.8(16)
N1 C1 C2 119.23(9)
N1 C1 C6 122.59(9)
C2 C1 C6 118.16(9)
C3 C2 C1 120.90(9)
C3 C2 H2 119.6
C1 C2 H2 119.6
C2 C3 C4 121.21(9)
C2 C3 H3 119.4
C4 C3 H3 119.4
C5 C4 C3 118.77(10)
C5 C4 H4 120.6
C3 C4 H4 120.6
C4 C5 C6 121.84(9)
C4 C5 H5 119.1
C6 C5 H5 119.1
C5 C6 C1 118.89(9)
C5 C6 C7 119.55(9)
C1 C6 C7 121.48(9)
O1 C7 C6 123.22(9)
O1 C7 C8 118.25(8)
C6 C7 C8 118.53(9)
C9 C8 C13 119.67(9)
C9 C8 C7 121.20(9)
C13 C8 C7 119.05(9)
C10 C9 C8 120.18(9)
C10 C9 H9 119.9
C8 C9 H9 119.9
C11 C10 C9 119.83(10)
C11 C10 H10 120.1
C9 C10 H10 120.1
C12 C11 C10 120.36(9)
C12 C11 H11 119.8
C10 C11 H11 119.8
C11 C12 C13 119.89(9)
C11 C12 H12 120.1
C13 C12 H12 120.1
C12 C13 C8 120.04(10)
C12 C13 H13 120.0
C8 C13 H13 120.0

loop_
_geom_bond_atom_site_label_1
_geom_bond_atom_site_label_2
_geom_bond_distance
O1 C7 1.2342(13)
N1 C1 1.3561(13)
N1 H1A 0.878(17)
N1 H1B 0.899(18)
C1 C2 1.4163(14)
C1 C6 1.4263(13)
C2 C3 1.3741(15)
C2 H2 0.9300
C3 C4 1.4033(15)
C3 H3 0.9300
C4 C5 1.3781(14)
C4 H4 0.9300
C5 C6 1.4119(15)
C5 H5 0.9300
C6 C7 1.4679(13)
C7 C8 1.5058(14)
C8 C9 1.3934(14)
C8 C13 1.3972(13)
C9 C10 1.3918(15)
C9 H9 0.9300
C10 C11 1.3917(15)
C10 H10 0.9300
C11 C12 1.3866(15)
C11 H11 0.9300
C12 C13 1.3939(14)
C12 H12 0.9300
C13 H13 0.9300

loop_
_geom_hbond_atom_site_label_D
_geom_hbond_atom_site_label_H
_geom_hbond_atom_site_label_A
_geom_hbond_distance_DH
_geom_hbond_distance_HA
_geom_hbond_distance_DA
_geom_hbond_angle_DHA
_geom_hbond_site_symmetry_A
N1 H1A O1 0.878(17) 2.162(17) 3.0390(11) 176.3(16) 2_655
N1 H1B O1 0.899(18) 2.077(17) 2.7283(11) 128.4(15) .
